data_4116076
loop_
_publ_author_name
'Sonha C. Payne'
'Karl S. Hagen'

_publ_contact_author_address
; 
Emory University 
Department of Chemistry 
X-ray Crystallography Center 
Atlanta GA  30322 
USA 
;
_publ_contact_author_email chemksh@emory.edu
_publ_contact_author_fax 001-404-727-6586
_publ_contact_author_name 'Karl S. Hagen'
_publ_contact_author_phone 001-404-727-6556
_publ_section_title
;
 Steric Control of Reactivity of Non-Heme \m-Hydroxo Diiron(II) Complexes
 with Oxygen: Isolation of a Strongly Coupled \m-Oxo Fe(II)Fe(III) Dimer
;
_journal_name_full 'Journal of the American Chemical Society'
_journal_page_first 6399
_journal_page_last 6410
_journal_paper_doi 10.1021/ja991885l
_journal_volume 122
_journal_year 2000
_chemical_formula_sum 'C63 H79 F3 Fe2 N8 O8 S'
_chemical_formula_weight 1277.10
_chemical_name_systematic
; 
 ? 
;
_space_group_IT_number 14
_symmetry_cell_setting monoclinic
_symmetry_space_group_name_Hall '-P 2ybc'
_symmetry_space_group_name_H-M 'P 1 21/c 1'
_atom_sites_solution_hydrogens geom
_atom_sites_solution_primary direct
_atom_sites_solution_secondary difmap
_audit_creation_method SHELXL
_cell_angle_alpha 90.00
_cell_angle_beta 106.280(10)
_cell_angle_gamma 90.00
_cell_formula_units_Z 4
_cell_length_a 17.254(4)
_cell_length_b 15.452(5)
_cell_length_c 24.427(6)
_cell_measurement_reflns_used 24
_cell_measurement_temperature 173(2)
_cell_measurement_theta_max 12.50
_cell_measurement_theta_min 5.06
_cell_volume 6251(3)
_computing_cell_refinement 'Siemens XSCANS'
_computing_data_collection 'Siemens XSCANS'
_computing_data_reduction 'Siemens SHELXTL'
_computing_molecular_graphics 'Siemens SHELXTL'
_computing_publication_material 'Siemens SHELXTL'
_computing_structure_refinement 'SHELXL-93 (Sheldrick, 1993)'
_computing_structure_solution 'SHELXS-86 (Sheldrick, 1990)'
_diffrn_ambient_temperature 173(2)
_diffrn_measurement_device 'Siemens P4'
_diffrn_measurement_method '\w scans'
_diffrn_radiation_monochromator graphite
_diffrn_radiation_source 'sealed tube'
_diffrn_radiation_type MoK\a
_diffrn_radiation_wavelength 0.71073
_diffrn_reflns_av_R_equivalents 0.0496
_diffrn_reflns_av_sigmaI/netI 0.0605
_diffrn_reflns_limit_h_max 18
_diffrn_reflns_limit_h_min -1
_diffrn_reflns_limit_k_max 16
_diffrn_reflns_limit_k_min -1
_diffrn_reflns_limit_l_max 25
_diffrn_reflns_limit_l_min -26
_diffrn_reflns_number 10041
_diffrn_reflns_theta_max 22.51
_diffrn_reflns_theta_min 1.23
_diffrn_standards_decay_% 20
_diffrn_standards_interval_count 97
_diffrn_standards_number 3
_exptl_absorpt_coefficient_mu 0.567
_exptl_absorpt_correction_T_max 0.5362
_exptl_absorpt_correction_T_min 0.4884
_exptl_absorpt_correction_type empirical
_exptl_absorpt_process_details 'psi scans'
_exptl_crystal_colour colorless
_exptl_crystal_density_diffrn 1.357
_exptl_crystal_description fragment_off_large_crystal
_exptl_crystal_F_000 2688
_exptl_crystal_size_max 0.52
_exptl_crystal_size_mid 0.50
_exptl_crystal_size_min 0.42
_refine_diff_density_max 0.766
_refine_diff_density_min -0.563
_refine_diff_density_rms 0.143
_refine_ls_extinction_method none
_refine_ls_goodness_of_fit_all 1.038
_refine_ls_goodness_of_fit_obs 1.055
_refine_ls_matrix_type full
_refine_ls_number_parameters 769
_refine_ls_number_reflns 8149
_refine_ls_number_restraints 0
_refine_ls_restrained_S_all 1.047
_refine_ls_restrained_S_obs 1.055
_refine_ls_R_factor_all 0.0834
_refine_ls_R_factor_obs 0.0604
_refine_ls_shift/esd_max -0.001
_refine_ls_shift/esd_mean 0.000
_refine_ls_structure_factor_coef Fsqd
_refine_ls_weighting_details 'w=1/[\s^2^(Fo^2^)+(0.1038P)^2^+11.1439P] where P=(Fo^2^+2Fc^2^)/3'
_refine_ls_weighting_scheme calc
_refine_ls_wR_factor_all 0.1847
_refine_ls_wR_factor_obs 0.1609
_reflns_number_observed 6241
_reflns_number_total 8151
_reflns_observed_criterion >2sigma(I)
_cod_data_source_file ja991885l_1.cif
_cod_data_source_block k274_1PhOTf
_cod_depositor_comments
;
The following automatic conversions were performed:

'_refine_ls_weighting_scheme' value 'calc
w=1/[\s^2^(Fo^2^)+(0.1038P)^2^+11.1439P] where P=(Fo^2^+2Fc^2^)/3'
was changed to 'calc'. New tag '_refine_ls_weighting_details' was
created. The value of the new tag was set to
'w=1/[\s^2^(Fo^2^)+(0.1038P)^2^+11.1439P] where P=(Fo^2^+2Fc^2^)/3'.

Automatic conversion script
Id: cif_fix_values 3143 2015-03-26 13:38:13Z robertas 
;
_cod_original_cell_volume 6251.3(29)
_cod_database_code 4116076

loop_
_symmetry_equiv_pos_as_xyz
'x, y, z'
'-x, y+1/2, -z+1/2'
'-x, -y, -z'
'x, -y-1/2, z-1/2'

loop_
_atom_site_aniso_label
_atom_site_aniso_U_11
_atom_site_aniso_U_22
_atom_site_aniso_U_33
_atom_site_aniso_U_23
_atom_site_aniso_U_13
_atom_site_aniso_U_12
Fe1 0.0251(4) 0.0175(4) 0.0193(4) 0.0012(3) 0.0051(3) 0.0018(3)
Fe2 0.0242(4) 0.0176(4) 0.0188(4) -0.0020(3) 0.0032(3) -0.0007(3)
N1 0.035(3) 0.025(2) 0.034(3) 0.003(2) 0.008(2) -0.004(2)
N2 0.037(3) 0.031(3) 0.025(2) 0.006(2) 0.008(2) 0.009(2)
N3 0.036(3) 0.022(2) 0.029(2) 0.005(2) 0.011(2) 0.010(2)
N4 0.034(3) 0.019(2) 0.027(2) -0.002(2) 0.005(2) -0.003(2)
N5 0.029(2) 0.039(3) 0.025(2) -0.008(2) 0.005(2) -0.002(2)
N6 0.024(2) 0.024(2) 0.033(2) -0.004(2) 0.004(2) -0.002(2)
O1 0.028(2) 0.022(2) 0.025(2) -0.002(2) 0.000(2) 0.003(2)
O2 0.023(2) 0.021(2) 0.033(2) 0.002(2) 0.008(2) 0.005(2)
O3 0.019(2) 0.026(2) 0.033(2) 0.000(2) 0.0043(15) 0.000(2)
O4 0.036(2) 0.018(2) 0.022(2) 0.001(2) 0.007(2) 0.000(2)
O5 0.039(2) 0.020(2) 0.017(2) -0.002(2) 0.0072(15) 0.000(2)
C11 0.044(4) 0.028(3) 0.050(4) 0.009(3) 0.011(3) -0.003(3)
C12 0.044(4) 0.034(3) 0.047(4) 0.015(3) 0.021(3) 0.007(3)
C13 0.041(3) 0.050(4) 0.033(3) 0.013(3) 0.011(3) 0.016(3)
C14 0.037(3) 0.042(4) 0.033(3) 0.007(3) 0.007(3) 0.015(3)
C15 0.058(4) 0.027(3) 0.040(3) 0.003(3) 0.024(3) 0.013(3)
C16 0.058(4) 0.018(3) 0.043(3) -0.008(3) 0.013(3) 0.000(3)
C17 0.046(4) 0.027(3) 0.048(4) -0.003(3) 0.000(3) -0.010(3)
C18 0.051(4) 0.048(4) 0.025(3) 0.003(3) 0.013(3) 0.005(3)
C19 0.037(3) 0.036(3) 0.041(3) -0.001(3) 0.016(3) 0.009(3)
C21 0.038(3) 0.027(3) 0.037(3) -0.010(3) 0.006(3) 0.005(3)
C22 0.033(3) 0.030(3) 0.032(3) -0.013(3) 0.006(2) 0.005(2)
C23 0.033(3) 0.047(4) 0.027(3) -0.013(3) -0.003(2) -0.006(3)
C25 0.035(3) 0.024(3) 0.044(3) -0.002(3) 0.016(3) -0.008(2)
C24 0.022(3) 0.040(3) 0.034(3) -0.011(3) -0.002(2) -0.005(2)
C26 0.038(3) 0.023(3) 0.041(3) 0.004(2) 0.012(3) -0.004(2)
C27 0.037(3) 0.029(3) 0.028(3) 0.004(2) 0.006(2) 0.006(2)
C28 0.048(4) 0.050(4) 0.021(3) -0.001(3) 0.012(3) 0.001(3)
C29 0.026(3) 0.033(3) 0.048(3) -0.008(3) 0.013(3) -0.004(2)
C1 0.025(3) 0.017(3) 0.012(2) -0.001(2) 0.006(2) -0.002(2)
C2 0.020(3) 0.025(3) 0.024(3) 0.003(2) 0.005(2) 0.002(2)
C3 0.019(3) 0.021(3) 0.021(3) -0.003(2) 0.005(2) 0.003(2)
C4 0.024(3) 0.018(3) 0.021(3) -0.005(2) 0.003(2) 0.000(2)
C31 0.026(3) 0.022(3) 0.035(3) 0.002(2) 0.009(2) 0.002(2)
C32 0.044(4) 0.037(3) 0.037(3) 0.006(3) 0.012(3) -0.004(3)
C33 0.051(4) 0.036(4) 0.057(4) 0.014(3) 0.017(3) -0.011(3)
C34 0.064(4) 0.038(4) 0.053(4) 0.018(3) 0.028(3) 0.003(3)
C35 0.045(4) 0.045(4) 0.035(3) 0.014(3) 0.017(3) 0.010(3)
C36 0.032(3) 0.033(3) 0.032(3) 0.006(3) 0.013(2) 0.007(2)
C41 0.023(3) 0.024(3) 0.027(3) 0.002(2) 0.001(2) -0.003(2)
C42 0.037(3) 0.027(3) 0.026(3) 0.008(2) 0.003(2) 0.001(2)
C43 0.051(4) 0.037(4) 0.028(3) -0.004(3) 0.007(3) -0.003(3)
C44 0.041(4) 0.043(4) 0.031(3) 0.007(3) -0.007(3) -0.010(3)
C45 0.030(3) 0.037(3) 0.041(4) 0.009(3) -0.003(3) -0.003(3)
C46 0.030(3) 0.029(3) 0.040(3) 0.000(3) 0.010(3) -0.002(2)
C51 0.022(3) 0.029(3) 0.026(3) 0.001(2) 0.003(2) 0.007(2)
C52 0.025(3) 0.030(3) 0.026(3) 0.004(2) 0.001(2) 0.005(2)
C53 0.030(3) 0.024(3) 0.039(3) 0.007(3) 0.003(2) 0.007(2)
C55 0.051(4) 0.039(4) 0.038(3) -0.003(3) 0.017(3) 0.017(3)
C54 0.035(3) 0.031(3) 0.045(4) -0.001(3) 0.006(3) 0.009(3)
C56 0.036(3) 0.036(3) 0.035(3) 0.008(3) 0.013(3) 0.011(3)
C61 0.029(3) 0.028(3) 0.016(2) 0.000(2) 0.009(2) 0.000(2)
C62 0.037(3) 0.028(3) 0.027(3) 0.001(2) 0.004(2) 0.001(3)
C63 0.055(4) 0.023(3) 0.036(3) -0.011(3) 0.010(3) 0.000(3)
C64 0.054(4) 0.032(4) 0.046(4) -0.017(3) 0.003(3) -0.013(3)
C65 0.045(4) 0.048(4) 0.053(4) -0.023(3) -0.006(3) -0.005(3)
C66 0.033(3) 0.034(3) 0.037(3) -0.004(3) 0.000(3) 0.003(3)
C71 0.023(3) 0.025(3) 0.019(3) -0.004(2) 0.001(2) -0.002(2)
C72 0.033(3) 0.032(3) 0.030(3) -0.001(2) 0.008(2) 0.002(2)
C73 0.030(3) 0.041(4) 0.040(3) -0.011(3) -0.001(3) 0.012(3)
C74 0.054(4) 0.030(3) 0.035(3) -0.003(3) -0.009(3) 0.014(3)
C75 0.069(5) 0.027(3) 0.032(3) 0.010(3) 0.009(3) 0.002(3)
C76 0.040(3) 0.028(3) 0.029(3) 0.000(2) 0.007(2) -0.005(3)
C81 0.028(3) 0.016(3) 0.027(3) -0.001(2) 0.008(2) 0.002(2)
C82 0.043(4) 0.036(3) 0.034(3) -0.006(3) 0.018(3) -0.003(3)
C83 0.053(4) 0.039(4) 0.052(4) -0.005(3) 0.037(4) -0.005(3)
C84 0.036(4) 0.020(3) 0.090(6) -0.006(3) 0.038(4) -0.002(3)
C85 0.030(3) 0.013(3) 0.067(4) -0.001(3) 0.013(3) -0.003(2)
C86 0.031(3) 0.014(3) 0.040(3) -0.007(2) 0.008(3) -0.001(2)
N7 0.081(5) 0.069(5) 0.069(4) -0.012(4) 0.028(4) 0.009(4)
C1N 0.053(4) 0.069(5) 0.041(4) -0.004(4) 0.019(3) -0.011(4)
C2N 0.095(6) 0.067(5) 0.080(6) -0.017(5) 0.039(5) -0.019(5)
N8 0.051(4) 0.071(5) 0.082(5) 0.009(4) 0.007(4) -0.005(3)
C3N 0.047(4) 0.063(5) 0.072(6) -0.010(4) 0.015(4) -0.009(4)
C4N 0.122(10) 0.258(19) 0.067(7) -0.007(8) 0.013(6) -0.027(10)
S 0.0724(12) 0.0349(9) 0.0534(10) 0.0013(8) 0.0224(9) 0.0038(8)
O1S 0.153(6) 0.061(4) 0.097(5) 0.039(3) -0.024(4) 0.000(4)
O2S 0.052(3) 0.079(4) 0.091(4) -0.004(3) 0.010(3) 0.004(3)
O3S 0.108(5) 0.096(5) 0.056(3) -0.015(3) 0.024(3) 0.000(4)
C1S 0.044(4) 0.058(5) 0.048(4) -0.001(3) 0.014(3) -0.001(3)
F1 0.183(6) 0.143(5) 0.071(4) -0.050(4) 0.060(4) -0.065(5)
F2 0.047(3) 0.243(9) 0.143(6) -0.041(5) 0.007(3) -0.007(4)
F3 0.147(5) 0.057(3) 0.122(5) 0.000(3) -0.013(4) -0.033(3)

loop_
_atom_site_label
_atom_site_type_symbol
_atom_site_fract_x
_atom_site_fract_y
_atom_site_fract_z
_atom_site_U_iso_or_equiv
_atom_site_thermal_displace_type
_atom_site_occupancy
_atom_site_calc_flag
_atom_site_refinement_flags
Fe1 Fe 0.32630(4) 0.63526(4) 0.07684(3) 0.0209(2) Uani 1 d .
Fe2 Fe 0.34631(4) 0.85513(4) 0.08139(3) 0.0208(2) Uani 1 d .
N1 N 0.2651(3) 0.5089(3) 0.0390(2) 0.0314(11) Uani 1 d .
N2 N 0.3301(3) 0.5571(3) 0.1564(2) 0.0311(11) Uani 1 d .
N3 N 0.4340(3) 0.5474(3) 0.0848(2) 0.0287(10) Uani 1 d .
N4 N 0.3138(3) 0.9907(3) 0.0479(2) 0.0275(10) Uani 1 d .
N5 N 0.3458(3) 0.9267(3) 0.1618(2) 0.0318(11) Uani 1 d .
N6 N 0.4704(2) 0.9243(3) 0.1043(2) 0.0278(10) Uani 1 d .
O1 O 0.3885(2) 0.7398(2) 0.1137(2) 0.0265(9) Uani 1 d .
H1 H 0.4236(42) 0.7367(45) 0.1353(30) 0.050 Uiso 1 d .
O2 O 0.2105(2) 0.6813(2) 0.07494(14) 0.0255(8) Uani 1 d .
O3 O 0.2205(2) 0.8238(2) 0.06846(14) 0.0266(8) Uani 1 d .
O4 O 0.3150(2) 0.6760(2) -0.00956(13) 0.0256(8) Uani 1 d .
O5 O 0.3414(2) 0.8178(2) -0.00372(13) 0.0256(8) Uani 1 d .
C11 C 0.2500(4) 0.4538(4) 0.0853(2) 0.0412(15) Uani 1 d .
H11A H 0.2904(4) 0.4066(4) 0.0945(2) 0.049 Uiso 1 calc R
H11B H 0.1959(4) 0.4271(4) 0.0717(2) 0.049 Uiso 1 calc R
C12 C 0.2549(4) 0.5056(4) 0.1385(2) 0.0396(14) Uani 1 d .
H12A H 0.2078(4) 0.5449(4) 0.1314(2) 0.048 Uiso 1 calc R
H12B H 0.2525(4) 0.4658(4) 0.1697(2) 0.048 Uiso 1 calc R
C13 C 0.4036(3) 0.5024(4) 0.1739(2) 0.0415(15) Uani 1 d .
H13A H 0.3894(3) 0.4418(4) 0.1621(2) 0.050 Uiso 1 calc R
H13B H 0.4253(3) 0.5035(4) 0.2160(2) 0.050 Uiso 1 calc R
C14 C 0.4676(3) 0.5343(4) 0.1472(2) 0.0380(14) Uani 1 d .
H14A H 0.4901(3) 0.5896(4) 0.1652(2) 0.046 Uiso 1 calc R
H14B H 0.5121(3) 0.4917(4) 0.1543(2) 0.046 Uiso 1 calc R
C15 C 0.4087(4) 0.4653(4) 0.0555(2) 0.0395(14) Uani 1 d .
H16A H 0.4086(4) 0.4200(4) 0.0842(2) 0.047 Uiso 1 calc R
H16B H 0.4485(4) 0.4480(4) 0.0351(2) 0.047 Uiso 1 calc R
C16 C 0.3264(4) 0.4698(4) 0.0135(3) 0.0400(14) Uani 1 d .
H16C H 0.3294(4) 0.5046(4) -0.0198(3) 0.048 Uiso 1 calc R
H16D H 0.3088(4) 0.4106(4) -0.0001(3) 0.048 Uiso 1 calc R
C17 C 0.1896(4) 0.5223(4) -0.0059(3) 0.043(2) Uani 1 d .
H17A H 0.2000(4) 0.5585(4) -0.0361(3) 0.065 Uiso 1 calc R
H17B H 0.1504(4) 0.5512(4) 0.0101(3) 0.065 Uiso 1 calc R
H17C H 0.1680(4) 0.4663(4) -0.0219(3) 0.065 Uiso 1 calc R
C18 C 0.3270(4) 0.6163(4) 0.2031(2) 0.0409(15) Uani 1 d .
H18A H 0.3770(4) 0.6501(4) 0.2147(2) 0.061 Uiso 1 calc R
H18B H 0.3211(4) 0.5826(4) 0.2357(2) 0.061 Uiso 1 calc R
H18C H 0.2809(4) 0.6555(4) 0.1900(2) 0.061 Uiso 1 calc R
C19 C 0.4934(3) 0.5918(4) 0.0622(2) 0.0369(14) Uani 1 d .
H19A H 0.5091(3) 0.6464(4) 0.0826(2) 0.055 Uiso 1 calc R
H19B H 0.4697(3) 0.6036(4) 0.0215(2) 0.055 Uiso 1 calc R
H19C H 0.5411(3) 0.5550(4) 0.0672(2) 0.055 Uiso 1 calc R
C21 C 0.2963(3) 1.0461(4) 0.0932(2) 0.0348(13) Uani 1 d .
H21A H 0.2480(3) 1.0820(4) 0.0762(2) 0.042 Uiso 1 calc R
H21B H 0.3425(3) 1.0855(4) 0.1089(2) 0.042 Uiso 1 calc R
C22 C 0.2818(3) 0.9927(3) 0.1408(2) 0.0323(13) Uani 1 d .
H22A H 0.2797(3) 1.0312(3) 0.1727(2) 0.039 Uiso 1 calc R
H22B H 0.2288(3) 0.9633(3) 0.1271(2) 0.039 Uiso 1 calc R
C23 C 0.4257(3) 0.9664(4) 0.1886(2) 0.0378(14) Uani 1 d .
H23A H 0.4394(3) 0.9581(4) 0.2305(2) 0.045 Uiso 1 calc R
H23B H 0.4225(3) 1.0294(4) 0.1809(2) 0.045 Uiso 1 calc R
C25 C 0.4617(3) 1.0122(3) 0.0785(2) 0.0334(13) Uani 1 d .
H25A H 0.5083(3) 1.0241(3) 0.0634(2) 0.040 Uiso 1 calc R
H25B H 0.4620(3) 1.0558(3) 0.1082(2) 0.040 Uiso 1 calc R
C24 C 0.4918(3) 0.9277(4) 0.1667(2) 0.0343(13) Uani 1 d .
H24A H 0.5415(3) 0.9626(4) 0.1810(2) 0.041 Uiso 1 calc R
H24B H 0.5035(3) 0.8684(4) 0.1821(2) 0.041 Uiso 1 calc R
C26 C 0.3851(3) 1.0202(3) 0.0311(2) 0.0336(13) Uani 1 d .
H26A H 0.3773(3) 1.0815(3) 0.0190(2) 0.040 Uiso 1 calc R
H26B H 0.3898(3) 0.9857(3) -0.0019(2) 0.040 Uiso 1 calc R
C27 C 0.2444(3) 0.9902(4) -0.0033(2) 0.0322(13) Uani 1 d .
H27A H 0.1961(3) 0.9708(4) 0.0068(2) 0.048 Uiso 1 calc R
H27B H 0.2553(3) 0.9509(4) -0.0317(2) 0.048 Uiso 1 calc R
H27C H 0.2355(3) 1.0488(4) -0.0192(2) 0.048 Uiso 1 calc R
C28 C 0.3230(4) 0.8682(4) 0.2027(2) 0.0396(14) Uani 1 d .
H28A H 0.2702(4) 0.8424(4) 0.1845(2) 0.059 Uiso 1 calc R
H28B H 0.3202(4) 0.9012(4) 0.2363(2) 0.059 Uiso 1 calc R
H28C H 0.3635(4) 0.8224(4) 0.2142(2) 0.059 Uiso 1 calc R
C29 C 0.5310(3) 0.8742(4) 0.0859(2) 0.0350(13) Uani 1 d .
H29A H 0.5162(3) 0.8723(4) 0.0442(2) 0.052 Uiso 1 calc R
H29B H 0.5332(3) 0.8152(4) 0.1010(2) 0.052 Uiso 1 calc R
H29C H 0.5840(3) 0.9017(4) 0.1004(2) 0.052 Uiso 1 calc R
C1 C 0.1826(3) 0.7563(3) 0.0712(2) 0.0179(11) Uani 1 d .
C2 C 0.0904(3) 0.7627(3) 0.0695(2) 0.0232(11) Uani 1 d .
C3 C 0.3246(3) 0.7478(3) -0.0304(2) 0.0204(11) Uani 1 d .
C4 C 0.3185(3) 0.7529(3) -0.0957(2) 0.0216(11) Uani 1 d .
C31 C 0.0763(3) 0.6923(3) 0.1101(2) 0.0276(12) Uani 1 d .
C32 C 0.0254(4) 0.6219(4) 0.0915(2) 0.0394(14) Uani 1 d .
H32A H -0.0045(4) 0.6182(4) 0.0525(2) 0.047 Uiso 1 calc R
C33 C 0.0178(4) 0.5572(4) 0.1287(3) 0.048(2) Uani 1 d .
H33A H -0.0180(4) 0.5103(4) 0.1152(3) 0.057 Uiso 1 calc R
C34 C 0.0620(4) 0.5604(4) 0.1856(3) 0.049(2) Uani 1 d .
H34A H 0.0576(4) 0.5156(4) 0.2112(3) 0.059 Uiso 1 calc R
C35 C 0.1125(4) 0.6301(4) 0.2043(3) 0.0404(15) Uani 1 d .
H35A H 0.1427(4) 0.6337(4) 0.2432(3) 0.048 Uiso 1 calc R
C36 C 0.1196(3) 0.6939(4) 0.1672(2) 0.0312(13) Uani 1 d .
H36A H 0.1552(3) 0.7408(4) 0.1810(2) 0.037 Uiso 1 calc R
C41 C 0.0394(3) 0.7460(3) 0.0078(2) 0.0258(12) Uani 1 d .
C42 C 0.0704(3) 0.7133(3) -0.0342(2) 0.0312(13) Uani 1 d .
H42A H 0.1267(3) 0.7025(3) -0.0257(2) 0.037 Uiso 1 calc R
C43 C 0.0216(4) 0.6957(4) -0.0884(2) 0.0397(15) Uani 1 d .
H43A H 0.0446(4) 0.6744(4) -0.1168(2) 0.048 Uiso 1 calc R
C44 C -0.0604(4) 0.7091(4) -0.1011(2) 0.042(2) Uani 1 d .
H44A H -0.0943(4) 0.6955(4) -0.1380(2) 0.050 Uiso 1 calc R
C45 C -0.0925(4) 0.7418(4) -0.0606(3) 0.0387(15) Uani 1 d .
H45A H -0.1490(4) 0.7515(4) -0.0693(3) 0.046 Uiso 1 calc R
C46 C -0.0429(3) 0.7610(3) -0.0066(2) 0.0330(13) Uani 1 d .
H46A H -0.0660(3) 0.7850(3) 0.0210(2) 0.040 Uiso 1 calc R
C51 C 0.0722(3) 0.8549(3) 0.0862(2) 0.0266(12) Uani 1 d .
C52 C 0.0770(3) 0.9222(3) 0.0495(2) 0.0279(12) Uani 1 d .
H52A H 0.0855(3) 0.9088(3) 0.0137(2) 0.033 Uiso 1 calc R
C53 C 0.0697(3) 1.0076(3) 0.0634(2) 0.0327(13) Uani 1 d .
H53A H 0.0755(3) 1.0524(3) 0.0382(2) 0.039 Uiso 1 calc R
C55 C 0.0437(4) 0.9625(4) 0.1491(3) 0.0420(15) Uani 1 d .
H55A H 0.0298(4) 0.9763(4) 0.1830(3) 0.050 Uiso 1 calc R
C54 C 0.0541(3) 1.0275(4) 0.1139(2) 0.0382(14) Uani 1 d .
H54A H 0.0504(3) 1.0863(4) 0.1244(2) 0.046 Uiso 1 calc R
C56 C 0.0533(3) 0.8766(4) 0.1358(2) 0.0352(14) Uani 1 d .
H56A H 0.0468(3) 0.8322(4) 0.1611(2) 0.042 Uiso 1 calc R
C61 C 0.2780(3) 0.6717(3) -0.1283(2) 0.0237(11) Uani 1 d .
C62 C 0.3192(3) 0.5930(3) -0.1178(2) 0.0317(13) Uani 1 d .
H62A H 0.3699(3) 0.5911(3) -0.0896(2) 0.038 Uiso 1 calc R
C63 C 0.2900(4) 0.5187(4) -0.1463(2) 0.0386(14) Uani 1 d .
H63A H 0.3201(4) 0.4665(4) -0.1385(2) 0.046 Uiso 1 calc R
C64 C 0.2155(4) 0.5207(4) -0.1868(3) 0.046(2) Uani 1 d .
H64A H 0.1937(4) 0.4694(4) -0.2066(3) 0.056 Uiso 1 calc R
C65 C 0.1737(4) 0.5964(4) -0.1983(3) 0.053(2) Uani 1 d .
H65A H 0.1228(4) 0.5977(4) -0.2263(3) 0.063 Uiso 1 calc R
C66 C 0.2048(3) 0.6712(4) -0.1698(2) 0.0365(14) Uani 1 d .
H66A H 0.1752(3) 0.7236(4) -0.1788(2) 0.044 Uiso 1 calc R
C71 C 0.2697(3) 0.8355(3) -0.1177(2) 0.0233(11) Uani 1 d .
C72 C 0.1921(3) 0.8428(4) -0.1122(2) 0.0318(13) Uani 1 d .
H72A H 0.1707(3) 0.7971(4) -0.0947(2) 0.038 Uiso 1 calc R
C73 C 0.1448(3) 0.9154(4) -0.1317(2) 0.0393(15) Uani 1 d .
H73A H 0.0915(3) 0.9187(4) -0.1280(2) 0.047 Uiso 1 calc R
C74 C 0.1754(4) 0.9824(4) -0.1562(2) 0.044(2) Uani 1 d .
H74A H 0.1431(4) 1.0319(4) -0.1701(2) 0.053 Uiso 1 calc R
C75 C 0.2525(4) 0.9774(4) -0.1606(2) 0.044(2) Uani 1 d .
H75A H 0.2741(4) 1.0242(4) -0.1768(2) 0.053 Uiso 1 calc R
C76 C 0.2995(3) 0.9051(3) -0.1416(2) 0.0325(13) Uani 1 d .
H76A H 0.3530(3) 0.9030(3) -0.1450(2) 0.039 Uiso 1 calc R
C81 C 0.4044(3) 0.7570(3) -0.1020(2) 0.0238(12) Uani 1 d .
C82 C 0.4155(4) 0.7546(4) -0.1568(2) 0.0366(14) Uani 1 d .
H82A H 0.3696(4) 0.7522(4) -0.1892(2) 0.044 Uiso 1 calc R
C83 C 0.4910(4) 0.7556(4) -0.1644(3) 0.044(2) Uani 1 d .
H83A H 0.4970(4) 0.7564(4) -0.2019(3) 0.052 Uiso 1 calc R
C84 C 0.5582(4) 0.7556(3) -0.1182(3) 0.045(2) Uani 1 d .
H84A H 0.6106(4) 0.7546(3) -0.1236(3) 0.054 Uiso 1 calc R
C85 C 0.5489(3) 0.7570(3) -0.0643(3) 0.0368(15) Uani 1 d .
H85A H 0.5953(3) 0.7578(3) -0.0323(3) 0.044 Uiso 1 calc R
C86 C 0.4725(3) 0.7574(3) -0.0560(2) 0.0292(13) Uani 1 d .
H86A H 0.4671(3) 0.7579(3) -0.0183(2) 0.035 Uiso 1 calc R
N7 N -0.0411(4) 0.6553(5) -0.2546(3) 0.072(2) Uani 1 d .
C1N C -0.0468(4) 0.7258(6) -0.2473(3) 0.053(2) Uani 1 d .
C2N C -0.0542(5) 0.8186(5) -0.2381(4) 0.078(2) Uani 1 d .
H2NA H -0.0500(5) 0.8511(5) -0.2706(4) 0.094 Uiso 1 d R
H2NB H -0.0126(5) 0.8376(5) -0.2052(4) 0.094 Uiso 1 d R
H2NC H -0.1084(5) 0.8267(5) -0.2320(4) 0.094 Uiso 1 d R
N8 N -0.2466(4) 0.7595(4) 0.0082(3) 0.071(2) Uani 1 d .
C3N C -0.2197(5) 0.7530(5) 0.0549(4) 0.061(2) Uani 1 d .
C4N C -0.1814(8) 0.7416(10) 0.1149(4) 0.151(6) Uani 1 d .
H4NB H -0.1662(8) 0.6818(10) 0.1211(4) 0.182 Uiso 1 d R
H4NC H -0.2181(8) 0.7550(10) 0.1368(4) 0.182 Uiso 1 d R
H4NA H -0.1342(8) 0.7775(10) 0.1272(4) 0.182 Uiso 1 d R
S S 0.63698(11) 0.69643(11) 0.21563(7) 0.0526(5) Uani 1 d .
O1S O 0.6555(5) 0.6208(4) 0.2461(3) 0.115(3) Uani 1 d .
O2S O 0.5550(3) 0.7266(4) 0.2104(2) 0.076(2) Uani 1 d .
O3S O 0.6539(4) 0.7024(4) 0.1620(2) 0.086(2) Uani 1 d .
C1S C 0.6991(4) 0.7798(5) 0.2586(3) 0.050(2) Uani 1 d .
F1 F 0.6949(4) 0.7818(4) 0.3102(2) 0.127(2) Uani 1 d .
F2 F 0.7738(3) 0.7672(5) 0.2619(3) 0.148(3) Uani 1 d .
F3 F 0.6807(4) 0.8560(3) 0.2364(3) 0.119(2) Uani 1 d .

loop_
_atom_type_symbol
_atom_type_description
_atom_type_scat_dispersion_real
_atom_type_scat_dispersion_imag
_atom_type_scat_source
C C 0.0033 0.0016 'International Tables Vol C Tables 4.2.6.8 and 6.1.1.4'
H H 0.0000 0.0000 'International Tables Vol C Tables 4.2.6.8 and 6.1.1.4'
N N 0.0061 0.0033 'International Tables Vol C Tables 4.2.6.8 and 6.1.1.4'
O O 0.0106 0.0060 'International Tables Vol C Tables 4.2.6.8 and 6.1.1.4'
F F 0.0171 0.0103 'International Tables Vol C Tables 4.2.6.8 and 6.1.1.4'
S S 0.1246 0.1234 'International Tables Vol C Tables 4.2.6.8 and 6.1.1.4'
Fe Fe 0.3463 0.8444 'International Tables Vol C Tables 4.2.6.8 and 6.1.1.4'

loop_
_geom_angle_atom_site_label_1
_geom_angle_atom_site_label_2
_geom_angle_atom_site_label_3
_geom_angle
O1 Fe1 O2 97.06(14)
O1 Fe1 O4 95.40(14)
O2 Fe1 O4 93.15(13)
O1 Fe1 N3 96.9(2)
O2 Fe1 N3 162.41(15)
O4 Fe1 N3 96.09(14)
O1 Fe1 N2 99.2(2)
O2 Fe1 N2 89.87(14)
O4 Fe1 N2 164.59(15)
N3 Fe1 N2 77.41(15)
O1 Fe1 N1 174.9(2)
O2 Fe1 N1 87.23(15)
O4 Fe1 N1 87.11(14)
N3 Fe1 N1 78.3(2)
N2 Fe1 N1 77.9(2)
O1 Fe2 O5 93.11(14)
O1 Fe2 O3 95.64(14)
O5 Fe2 O3 91.90(13)
O1 Fe2 N5 100.5(2)
O5 Fe2 N5 166.11(15)
O3 Fe2 N5 89.29(14)
O1 Fe2 N4 173.3(2)
O5 Fe2 N4 87.73(14)
O3 Fe2 N4 90.97(14)
N5 Fe2 N4 78.4(2)
O1 Fe2 N6 96.09(15)
O5 Fe2 N6 98.12(14)
O3 Fe2 N6 164.12(14)
N5 Fe2 N6 78.06(15)
N4 Fe2 N6 77.22(15)
C17 N1 C11 110.0(4)
C17 N1 C16 109.2(4)
C11 N1 C16 112.2(4)
C17 N1 Fe1 113.2(3)
C11 N1 Fe1 109.8(3)
C16 N1 Fe1 102.3(3)
C18 N2 C12 110.1(4)
C18 N2 C13 110.1(4)
C12 N2 C13 112.7(4)
C18 N2 Fe1 109.5(3)
C12 N2 Fe1 102.7(3)
C13 N2 Fe1 111.5(3)
C15 N3 C19 111.4(4)
C15 N3 C14 111.2(4)
C19 N3 C14 109.8(4)
C15 N3 Fe1 110.7(3)
C19 N3 Fe1 109.3(3)
C14 N3 Fe1 104.2(3)
C27 N4 C26 107.9(4)
C27 N4 C21 110.4(4)
C26 N4 C21 112.7(4)
C27 N4 Fe2 111.4(3)
C26 N4 Fe2 104.2(3)
C21 N4 Fe2 110.2(3)
C28 N5 C23 110.1(4)
C28 N5 C22 109.9(4)
C23 N5 C22 112.2(4)
C28 N5 Fe2 110.8(3)
C23 N5 Fe2 110.9(3)
C22 N5 Fe2 102.7(3)
C24 N6 C29 110.1(4)
C24 N6 C25 112.0(4)
C29 N6 C25 110.4(4)
C24 N6 Fe2 102.3(3)
C29 N6 Fe2 111.8(3)
C25 N6 Fe2 110.0(3)
Fe2 O1 Fe1 116.7(2)
C1 O2 Fe1 131.1(3)
C1 O3 Fe2 134.6(3)
C3 O4 Fe1 132.2(3)
C3 O5 Fe2 132.8(3)
N1 C11 C12 111.7(5)
N2 C12 C11 111.9(5)
N2 C13 C14 111.0(5)
N3 C14 C13 111.4(5)
N3 C15 C16 112.9(4)
N1 C16 C15 112.2(5)
N4 C21 C22 111.6(4)
N5 C22 C21 112.1(4)
N5 C23 C24 112.4(4)
N6 C25 C26 111.4(4)
N6 C24 C23 112.8(4)
N4 C26 C25 112.6(4)
O3 C1 O2 125.9(4)
O3 C1 C2 119.0(4)
O2 C1 C2 115.1(4)
C31 C2 C51 113.9(4)
C31 C2 C41 111.3(4)
C51 C2 C41 108.1(4)
C31 C2 C1 106.1(4)
C51 C2 C1 109.2(4)
C41 C2 C1 108.1(4)
O4 C3 O5 126.2(4)
O4 C3 C4 118.6(4)
O5 C3 C4 115.1(4)
C81 C4 C71 112.3(4)
C81 C4 C61 107.0(4)
C71 C4 C61 111.6(4)
C81 C4 C3 108.2(4)
C71 C4 C3 105.7(4)
C61 C4 C3 112.0(4)
C36 C31 C32 117.1(5)
C36 C31 C2 119.9(5)
C32 C31 C2 122.8(5)
C33 C32 C31 121.3(6)
C32 C33 C34 120.4(6)
C35 C34 C33 118.6(6)
C36 C35 C34 120.6(6)
C35 C36 C31 122.0(6)
C42 C41 C46 117.1(5)
C42 C41 C2 123.7(5)
C46 C41 C2 119.1(5)
C41 C42 C43 121.7(5)
C44 C43 C42 120.0(6)
C45 C44 C43 119.5(5)
C44 C45 C46 120.2(6)
C41 C46 C45 121.4(5)
C56 C51 C52 117.1(5)
C56 C51 C2 124.9(5)
C52 C51 C2 118.0(4)
C53 C52 C51 122.2(5)
C54 C53 C52 119.5(5)
C54 C55 C56 120.7(5)
C55 C54 C53 119.7(5)
C51 C56 C55 120.7(5)
C66 C61 C62 116.4(5)
C66 C61 C4 124.9(5)
C62 C61 C4 118.6(4)
C63 C62 C61 122.9(5)
C62 C63 C64 118.9(5)
C65 C64 C63 119.9(5)
C64 C65 C66 120.5(6)
C65 C66 C61 121.5(6)
C72 C71 C76 117.3(5)
C72 C71 C4 118.8(5)
C76 C71 C4 123.9(5)
C71 C72 C73 121.4(5)
C74 C73 C72 119.9(5)
C75 C74 C73 119.4(5)
C74 C75 C76 120.9(6)
C75 C76 C71 121.0(5)
C86 C81 C82 117.7(5)
C86 C81 C4 123.0(5)
C82 C81 C4 119.2(5)
C83 C82 C81 121.2(6)
C82 C83 C84 120.4(6)
C85 C84 C83 119.3(5)
C84 C85 C86 120.8(6)
C81 C86 C85 120.4(6)
N7 C1N C2N 179.5(8)
N8 C3N C4N 176.7(10)
O1S S O3S 118.6(4)
O1S S O2S 113.0(4)
O3S S O2S 110.0(4)
O1S S C1S 106.3(4)
O3S S C1S 104.3(3)
O2S S C1S 103.0(3)
F1 C1S F2 105.9(7)
F1 C1S F3 108.3(7)
F2 C1S F3 106.6(7)
F1 C1S S 113.6(5)
F2 C1S S 110.4(6)
F3 C1S S 111.5(5)

loop_
_geom_bond_atom_site_label_1
_geom_bond_atom_site_label_2
_geom_bond_distance
Fe1 O1 2.008(4)
Fe1 O2 2.110(3)
Fe1 O4 2.158(3)
Fe1 N3 2.265(4)
Fe1 N2 2.274(4)
Fe1 N1 2.288(4)
Fe2 O1 2.002(4)
Fe2 O5 2.136(3)
Fe2 O3 2.160(3)
Fe2 N5 2.256(4)
Fe2 N4 2.261(4)
Fe2 N6 2.317(4)
N1 C17 1.464(7)
N1 C11 1.495(7)
N1 C16 1.497(7)
N2 C18 1.474(7)
N2 C12 1.479(7)
N2 C13 1.484(7)
N3 C15 1.463(7)
N3 C19 1.464(7)
N3 C14 1.484(7)
N4 C27 1.470(6)
N4 C26 1.474(7)
N4 C21 1.495(7)
N5 C28 1.479(7)
N5 C23 1.483(7)
N5 C22 1.484(7)
N6 C24 1.467(7)
N6 C29 1.468(7)
N6 C25 1.487(7)
O2 C1 1.247(6)
O3 C1 1.243(6)
O4 C3 1.250(6)
O5 C3 1.255(6)
C11 C12 1.509(8)
C13 C14 1.515(8)
C15 C16 1.503(8)
C21 C22 1.503(8)
C23 C24 1.512(8)
C25 C26 1.498(7)
C1 C2 1.584(7)
C2 C31 1.537(7)
C2 C51 1.538(7)
C2 C41 1.539(7)
C3 C4 1.570(7)
C4 C81 1.534(7)
C4 C71 1.541(7)
C4 C61 1.544(7)
C31 C36 1.386(7)
C31 C32 1.391(8)
C32 C33 1.380(8)
C33 C34 1.387(9)
C34 C35 1.379(9)
C35 C36 1.367(8)
C41 C42 1.380(8)
C41 C46 1.382(8)
C42 C43 1.381(8)
C43 C44 1.376(9)
C44 C45 1.359(9)
C45 C46 1.389(8)
C51 C56 1.383(7)
C51 C52 1.389(7)
C52 C53 1.378(7)
C53 C54 1.368(8)
C55 C54 1.366(8)
C55 C56 1.387(8)
C61 C66 1.379(7)
C61 C62 1.397(7)
C62 C63 1.363(8)
C63 C64 1.385(8)
C64 C65 1.362(9)
C65 C66 1.379(8)
C71 C72 1.388(7)
C71 C76 1.391(7)
C72 C73 1.390(8)
C73 C74 1.374(9)
C74 C75 1.366(9)
C75 C76 1.381(8)
C81 C86 1.379(7)
C81 C82 1.403(8)
C82 C83 1.368(9)
C83 C84 1.372(9)
C84 C85 1.371(9)
C85 C86 1.389(8)
N7 C1N 1.112(9)
C1N C2N 1.463(12)
N8 C3N 1.110(10)
C3N C4N 1.439(14)
S O1S 1.374(6)
S O3S 1.424(6)
S O2S 1.460(5)
S C1S 1.811(7)
C1S F1 1.283(8)
C1S F2 1.283(8)
C1S F3 1.299(8)

loop_
_geom_torsion_atom_site_label_1
_geom_torsion_atom_site_label_2
_geom_torsion_atom_site_label_3
_geom_torsion_atom_site_label_4
_geom_torsion
N1 C11 C12 N2 -50.9(6)
C11 C12 N2 C13 -65.0(6)
C12 N2 C13 C14 133.6(5)
N2 C13 C14 N3 -49.9(6)
C13 C14 N3 C15 -65.8(6)
C14 N3 C15 C16 133.2(5)
N3 C15 C16 N1 -49.6(6)
C15 C16 N1 C11 -65.7(6)
C16 N1 C11 C12 130.5(5)
N4 C21 C22 N5 49.4(6)
C21 C22 N5 C23 64.9(5)
C22 N5 C23 C24 -131.5(5)
N5 C23 C24 N6 49.5(7)
C23 C24 N6 C25 65.7(6)
C24 N6 C25 C26 -131.6(5)
N6 C25 C26 N4 50.3(6)
C25 C26 N4 C21 65.5(6)
C26 N4 C21 C23 -78.5(4)
